data_7028685
loop_
_publ_author_name
'Biesiada, M.'
'Kourkoumelis, N.'
'Kubicki, M.'
'Owczarzak, A. M.'
'Balas, V.'
'Hadjikakou, S. K.'

_publ_section_title
;
 Fundamental chemistry of iodine. The reaction of di-iodine towards
 thiourea and its methyl-derivative: formation of aminothiazoles and
 aminothiadiazoles through dicationic disulfides.
;
_journal_issue 12
_journal_name_full 'Dalton transactions (Cambridge, England : 2003)'
_journal_page_first 4790
_journal_page_last 4806
_journal_paper_doi 10.1039/c3dt53302f
_journal_volume 43
_journal_year 2014
_chemical_formula_moiety 'C4 H9 N4 S, I3'
_chemical_formula_sum 'C4 H9 I3 N4 S'
_chemical_formula_weight 525.91
_chemical_name_systematic
;
 ?
;
_space_group_IT_number 61
_symmetry_cell_setting orthorhombic
_symmetry_space_group_name_Hall '-P 2ac 2ab'
_symmetry_space_group_name_H-M 'P b c a'
_atom_sites_solution_hydrogens geom
_atom_sites_solution_primary direct
_atom_sites_solution_secondary difmap
_audit_creation_method SHELXL-97
_cell_angle_alpha 90.00
_cell_angle_beta 90.00
_cell_angle_gamma 90.00
_cell_formula_units_Z 8
_cell_length_a 12.6402(4)
_cell_length_b 13.7770(8)
_cell_length_c 14.1348(5)
_cell_measurement_reflns_used 1530
_cell_measurement_temperature 100.00(10)
_cell_measurement_theta_max 28.0642
_cell_measurement_theta_min 3.2168
_cell_volume 2461.49(18)
_computing_cell_refinement
;
CrysAlisPro, Agilent Technologies,
Version 1.171.35.21 (release 20-01-2012 CrysAlis171 .NET)
(compiled Jan 23 2012,18:06:46)
;
_computing_data_collection
;
CrysAlisPro, Agilent Technologies,
Version 1.171.35.21 (release 20-01-2012 CrysAlis171 .NET)
(compiled Jan 23 2012,18:06:46)
;
_computing_data_reduction
;
CrysAlisPro, Agilent Technologies,
Version 1.171.35.21 (release 20-01-2012 CrysAlis171 .NET)
(compiled Jan 23 2012,18:06:46)
;
_computing_structure_refinement 'SHELXL-97 (Sheldrick, 1997)'
_diffrn_ambient_temperature 100.00(10)
_diffrn_detector_area_resol_mean 16.1544
_diffrn_measured_fraction_theta_full 0.999
_diffrn_measured_fraction_theta_max 0.846
_diffrn_measurement_device_type 'Xcalibur, Eos'
_diffrn_measurement_method '\w scans'
_diffrn_radiation_monochromator graphite
_diffrn_radiation_source 'Enhance (Mo) X-ray Source'
_diffrn_radiation_type 'Mo K\a'
_diffrn_radiation_wavelength 0.7107
_diffrn_reflns_av_R_equivalents 0.0427
_diffrn_reflns_av_sigmaI/netI 0.0610
_diffrn_reflns_limit_h_max 15
_diffrn_reflns_limit_h_min -15
_diffrn_reflns_limit_k_max 16
_diffrn_reflns_limit_k_min -18
_diffrn_reflns_limit_l_max 17
_diffrn_reflns_limit_l_min -12
_diffrn_reflns_number 6414
_diffrn_reflns_theta_full 25.00
_diffrn_reflns_theta_max 28.13
_diffrn_reflns_theta_min 3.22
_exptl_absorpt_coefficient_mu 7.752
_exptl_absorpt_correction_T_max 1.00000
_exptl_absorpt_correction_T_min 0.85201
_exptl_absorpt_correction_type multi-scan
_exptl_absorpt_process_details
;
CrysAlisPro, Agilent Technologies,
Version 1.171.35.21 (release 20-01-2012 CrysAlis171 .NET)
(compiled Jan 23 2012,18:06:46)
Empirical absorption correction using spherical harmonics,
 implemented in SCALE3 ABSPACK scaling algorithm.
;
_exptl_crystal_colour red
_exptl_crystal_density_diffrn 2.838
_exptl_crystal_density_method 'not measured'
_exptl_crystal_description block
_exptl_crystal_F_000 1888
_exptl_crystal_size_max 0.3
_exptl_crystal_size_mid 0.2
_exptl_crystal_size_min 0.1
_refine_diff_density_max 1.380
_refine_diff_density_min -0.955
_refine_diff_density_rms 0.247
_refine_ls_extinction_method none
_refine_ls_goodness_of_fit_ref 1.040
_refine_ls_hydrogen_treatment constr
_refine_ls_matrix_type full
_refine_ls_number_parameters 111
_refine_ls_number_reflns 2547
_refine_ls_number_restraints 0
_refine_ls_restrained_S_all 1.040
_refine_ls_R_factor_all 0.0564
_refine_ls_R_factor_gt 0.0367
_refine_ls_shift/su_max 0.001
_refine_ls_shift/su_mean 0.000
_refine_ls_structure_factor_coef Fsqd
_refine_ls_weighting_details 'calc w=1/[\s^2^(Fo^2^)+(0.0201P)^2^+0.0000P] where P=(Fo^2^+2Fc^2^)/3'
_refine_ls_weighting_scheme calc
_refine_ls_wR_factor_gt 0.0635
_refine_ls_wR_factor_ref 0.0716
_reflns_number_gt 1990
_reflns_number_total 2547
_reflns_threshold_expression >2sigma(I)
_cod_data_source_file c3dt53302f.txt
_cod_data_source_block 9
_cod_original_sg_symbol_H-M 'P bca'
_cod_database_code 7028685

loop_
_symmetry_equiv_pos_as_xyz
'x, y, z'
'-x+1/2, -y, z+1/2'
'x+1/2, -y+1/2, -z'
'-x, y+1/2, -z+1/2'
'-x, -y, -z'
'x-1/2, y, -z-1/2'
'-x-1/2, y-1/2, z'
'x, -y-1/2, z-1/2'

loop_
_atom_site_label
_atom_site_type_symbol
_atom_site_fract_x
_atom_site_fract_y
_atom_site_fract_z
_atom_site_U_iso_or_equiv
_atom_site_adp_type
_atom_site_occupancy
_atom_site_symmetry_multiplicity
_atom_site_calc_flag
_atom_site_refinement_flags
I2 I 0.60116(3) -0.08609(3) 0.41970(3) 0.01740(13) Uani 1 1 d .
I1 I 0.82430(3) -0.02707(3) 0.45254(3) 0.01924(14) Uani 1 1 d .
I3 I 0.39001(4) -0.15377(4) 0.38434(4) 0.02171(14) Uani 1 1 d .
S1 S 0.54156(13) 0.06028(13) 0.18318(14) 0.0195(4) Uani 1 1 d .
N4 N 0.6452(4) 0.1622(4) 0.2966(4) 0.0146(13) Uani 1 1 d .
N51 N 0.7546(4) 0.0675(4) 0.1969(4) 0.0211(15) Uani 1 1 d .
H51B H 0.8114 0.0897 0.2224 0.025 Uiso 1 1 calc R
H51A H 0.7585 0.0258 0.1518 0.025 Uiso 1 1 calc R
C3 C 0.5380(5) 0.1830(5) 0.3101(5) 0.0176(16) Uani 1 1 d .
N2 N 0.4722(4) 0.1314(4) 0.2576(4) 0.0166(14) Uani 1 1 d .
N31 N 0.5106(4) 0.2506(4) 0.3715(4) 0.0202(15) Uani 1 1 d .
H31 H 0.5580 0.2750 0.4080 0.024 Uiso 1 1 calc R
C5 C 0.6601(5) 0.0979(5) 0.2273(5) 0.0144(16) Uani 1 1 d .
C41 C 0.7293(5) 0.2173(5) 0.3460(5) 0.0191(17) Uani 1 1 d .
H41A H 0.7966 0.1873 0.3342 0.029 Uiso 1 1 calc R
H41B H 0.7155 0.2175 0.4127 0.029 Uiso 1 1 calc R
H41C H 0.7304 0.2829 0.3230 0.029 Uiso 1 1 calc R
C32 C 0.4018(5) 0.2848(5) 0.3787(5) 0.0246(18) Uani 1 1 d .
H31A H 0.3808 0.3132 0.3196 0.037 Uiso 1 1 calc R
H31C H 0.3969 0.3325 0.4279 0.037 Uiso 1 1 calc R
H31B H 0.3562 0.2311 0.3932 0.037 Uiso 1 1 calc R

loop_
_atom_site_aniso_label
_atom_site_aniso_U_11
_atom_site_aniso_U_22
_atom_site_aniso_U_33
_atom_site_aniso_U_23
_atom_site_aniso_U_13
_atom_site_aniso_U_12
I2 0.0129(2) 0.0215(3) 0.0179(3) -0.0015(2) 0.00119(19) 0.00114(19)
I1 0.0130(2) 0.0257(3) 0.0189(3) -0.0014(2) 0.0016(2) -0.00121(19)
I3 0.0135(2) 0.0272(3) 0.0244(3) -0.0048(2) -0.0016(2) -0.0001(2)
S1 0.0090(8) 0.0292(10) 0.0203(11) -0.0063(9) -0.0015(8) -0.0014(8)
N4 0.011(3) 0.022(3) 0.011(3) -0.006(3) -0.004(2) 0.003(2)
N51 0.013(3) 0.031(3) 0.019(4) -0.009(3) -0.003(3) -0.002(3)
C3 0.011(3) 0.029(4) 0.013(4) 0.009(3) 0.000(3) 0.002(3)
N2 0.008(3) 0.022(3) 0.019(4) -0.002(3) -0.002(3) 0.002(2)
N31 0.016(3) 0.028(4) 0.017(4) -0.011(3) -0.002(3) -0.001(3)
C5 0.011(4) 0.022(4) 0.010(4) 0.001(3) -0.004(3) 0.002(3)
C41 0.015(4) 0.023(4) 0.019(4) -0.003(4) -0.006(3) 0.003(3)
C32 0.023(4) 0.025(4) 0.025(5) -0.008(4) 0.004(3) -0.006(3)

loop_
_atom_type_symbol
_atom_type_description
_atom_type_scat_dispersion_real
_atom_type_scat_dispersion_imag
_atom_type_scat_source
C C 0.0033 0.0016 'International Tables Vol C Tables 4.2.6.8 and 6.1.1.4'
H H 0.0000 0.0000 'International Tables Vol C Tables 4.2.6.8 and 6.1.1.4'
O O 0.0106 0.0060 'International Tables Vol C Tables 4.2.6.8 and 6.1.1.4'
S S 0.1246 0.1234 'International Tables Vol C Tables 4.2.6.8 and 6.1.1.4'
I I -0.4742 1.8119 'International Tables Vol C Tables 4.2.6.8 and 6.1.1.4'
N N 0.0061 0.0033 'International Tables Vol C Tables 4.2.6.8 and 6.1.1.4'

loop_
_geom_angle_atom_site_label_1
_geom_angle_atom_site_label_2
_geom_angle_atom_site_label_3
_geom_angle
I3 I2 I1 176.70(2)
N2 S1 C5 93.0(3)
C5 N4 C3 111.9(6)
C5 N4 C41 125.8(5)
C3 N4 C41 121.8(6)
C5 N51 H51B 120.0
C5 N51 H51A 120.0
H51B N51 H51A 120.0
N31 C3 N2 125.7(6)
N31 C3 N4 119.2(6)
N2 C3 N4 115.1(6)
C3 N2 S1 109.6(5)
C3 N31 C32 121.5(6)
C3 N31 H31 119.3
C32 N31 H31 119.3
N4 C5 N51 124.8(6)
N4 C5 S1 110.3(5)
N51 C5 S1 125.0(6)
N4 C41 H41A 109.5
N4 C41 H41B 109.5
H41A C41 H41B 109.5
N4 C41 H41C 109.5
H41A C41 H41C 109.5
H41B C41 H41C 109.5
N31 C32 H31A 109.5
N31 C32 H31C 109.5
H31A C32 H31C 109.5
N31 C32 H31B 109.5
H31A C32 H31B 109.5
H31C C32 H31B 109.5

loop_
_geom_bond_atom_site_label_1
_geom_bond_atom_site_label_2
_geom_bond_distance
I2 I3 2.8710(6)
I2 I1 2.9718(6)
S1 N2 1.684(6)
S1 C5 1.704(7)
N4 C5 1.335(8)
N4 C3 1.398(8)
N4 C41 1.481(8)
N51 C5 1.336(8)
N51 H51B 0.8600
N51 H51A 0.8600
C3 N31 1.320(8)
C3 N2 1.321(8)
N31 C32 1.456(8)
N31 H31 0.8600
C41 H41A 0.9600
C41 H41B 0.9600
C41 H41C 0.9600
C32 H31A 0.9600
C32 H31C 0.9600
C32 H31B 0.9600

loop_
_geom_torsion_atom_site_label_1
_geom_torsion_atom_site_label_2
_geom_torsion_atom_site_label_3
_geom_torsion_atom_site_label_4
_geom_torsion
C5 N4 C3 N31 -175.1(6)
C41 N4 C3 N31 -3.0(9)
C5 N4 C3 N2 4.4(8)
C41 N4 C3 N2 176.5(6)
N31 C3 N2 S1 175.4(6)
N4 C3 N2 S1 -4.0(7)
C5 S1 N2 C3 2.1(5)
N2 C3 N31 C32 -8.3(11)
N4 C3 N31 C32 171.1(6)
C3 N4 C5 N51 177.4(6)
C41 N4 C5 N51 5.7(11)
C3 N4 C5 S1 -2.5(7)
C41 N4 C5 S1 -174.3(5)
N2 S1 C5 N4 0.3(5)
N2 S1 C5 N51 -179.7(6)
